data_4320289
loop_
_publ_author_name
'R. C. Mills'
'S. Y. S. Wang'
'K. A. Abboud'
'J. M. Boncella'

_publ_section_title
;
 Coordinatively Unsaturated W(IV)-Bis(pyridine) Complexes, a Reactive
 Source of W(IV)
;
_journal_name_full 'Inorganic Chemistry'
_journal_page_first 5077
_journal_page_last 5082
_journal_paper_doi 10.1021/ic010195r
_journal_volume 40
_journal_year 2001
_chemical_formula_sum 'C30 H41 N5 Si2 W'
_chemical_formula_weight 711.71
_chemical_name_systematic
;
?
;
_space_group_IT_number 14
_symmetry_cell_setting monoclinic
_symmetry_space_group_name_Hall '-P 2ybc'
_symmetry_space_group_name_H-M 'P 1 21/c 1'
_atom_sites_solution_hydrogens geom
_atom_sites_solution_primary direct
_atom_sites_solution_secondary difmap
_audit_creation_method SHELXL-97
_cell_angle_alpha 90.00
_cell_angle_beta 101.720(1)
_cell_angle_gamma 90.00
_cell_formula_units_Z 4
_cell_length_a 13.6142(7)
_cell_length_b 12.7895(6)
_cell_length_c 19.054(1)
_cell_measurement_temperature 173(2)
_cell_volume 3248.5(3)
_computing_cell_refinement 'Bruker SMART'
_computing_data_collection 'Bruker SMART'
_computing_data_reduction 'Bruker SHELXTL'
_computing_molecular_graphics 'Bruker SHELXTL'
_computing_publication_material 'Bruker SHELXTL'
_computing_structure_refinement 'SHELXL-97 (Sheldrick, 1997)'
_computing_structure_solution 'SHELXS-97 (Sheldrick, 1990)'
_diffrn_ambient_temperature 173(2)
_diffrn_measured_fraction_theta_full 0.999
_diffrn_measured_fraction_theta_max 0.999
_diffrn_measurement_device_type 'CCD area detector'
_diffrn_measurement_method 'phi and omega scans'
_diffrn_radiation_monochromator graphite
_diffrn_radiation_source 'normal-focus sealed tube'
_diffrn_radiation_type MoK\a
_diffrn_radiation_wavelength 0.71073
_diffrn_reflns_av_R_equivalents 0.0352
_diffrn_reflns_av_sigmaI/netI 0.0344
_diffrn_reflns_limit_h_max 16
_diffrn_reflns_limit_h_min -17
_diffrn_reflns_limit_k_max 14
_diffrn_reflns_limit_k_min -16
_diffrn_reflns_limit_l_max 23
_diffrn_reflns_limit_l_min -24
_diffrn_reflns_number 22571
_diffrn_reflns_theta_full 27.50
_diffrn_reflns_theta_max 27.50
_diffrn_reflns_theta_min 1.93
_exptl_absorpt_coefficient_mu 3.656
_exptl_absorpt_correction_T_max 0.8168
_exptl_absorpt_correction_T_min 0.4250
_exptl_absorpt_correction_type integration
_exptl_crystal_colour Purple
_exptl_crystal_density_diffrn 1.455
_exptl_crystal_density_method 'not measured'
_exptl_crystal_description Plates
_exptl_crystal_F_000 1432
_exptl_crystal_size_max 0.30
_exptl_crystal_size_mid 0.18
_exptl_crystal_size_min 0.06
_refine_diff_density_max 1.375
_refine_diff_density_min -0.720
_refine_diff_density_rms 0.079
_refine_ls_extinction_method none
_refine_ls_goodness_of_fit_ref 1.034
_refine_ls_hydrogen_treatment mixed
_refine_ls_matrix_type full
_refine_ls_number_parameters 351
_refine_ls_number_reflns 7453
_refine_ls_number_restraints 0
_refine_ls_restrained_S_all 1.034
_refine_ls_R_factor_all 0.0366
_refine_ls_R_factor_gt 0.0248
_refine_ls_shift/su_max 0.003
_refine_ls_shift/su_mean 0.000
_refine_ls_structure_factor_coef Fsqd
_refine_ls_weighting_details 'calc w=1/[\s^2^(Fo^2^)+(0.0242P)^2^+1.8314P] where P=(Fo^2^+2Fc^2^)/3'
_refine_ls_weighting_scheme calc
_refine_ls_wR_factor_gt 0.0563
_refine_ls_wR_factor_ref 0.0626
_reflns_number_gt 6092
_reflns_number_total 7453
_reflns_threshold_expression >2sigma(I)
_cod_data_source_file ic010195r_1.cif
_cod_data_source_block C30H41N5Si2W
_cod_depositor_comments
;
The following automatic conversions were performed:

'_symmetry_cell_setting' value 'Monoclinic' changed to 'monoclinic'
according to the built-in table from CIF Core dictionary named
'cif_core.dic' version 2.4.1 from 2010-06-29.

Automatic conversion script
Id: cif_fix_values 1646 2011-03-28 12:23:43Z adriana 
;
_cod_original_cell_volume 3248.4(3)
_cod_database_code 4320289

loop_
_symmetry_equiv_pos_as_xyz
'x, y, z'
'-x, y+1/2, -z+1/2'
'-x, -y, -z'
'x, -y-1/2, z-1/2'

loop_
_atom_site_label
_atom_site_type_symbol
_atom_site_fract_x
_atom_site_fract_y
_atom_site_fract_z
_atom_site_U_iso_or_equiv
_atom_site_adp_type
_atom_site_occupancy
_atom_site_symmetry_multiplicity
_atom_site_calc_flag
_atom_site_refinement_flags
_atom_site_disorder_assembly
_atom_site_disorder_group
W W 0.302978(9) 0.766774(10) 0.187655(6) 0.03410(5) Uani 1 1 d . . .
Si1 Si 0.07913(7) 0.65541(9) 0.12035(5) 0.0480(2) Uani 1 1 d . . .
Si2 Si 0.48761(6) 0.80951(7) 0.09588(5) 0.03484(18) Uani 1 1 d . . .
N1 N 0.2520(2) 0.8920(2) 0.19185(15) 0.0424(6) Uani 1 1 d . . .
N2 N 0.2067(2) 0.6705(2) 0.11892(13) 0.0391(6) Uani 1 1 d . . .
N3 N 0.38596(19) 0.73387(19) 0.11122(14) 0.0330(5) Uani 1 1 d . . .
N4 N 0.43797(19) 0.7785(2) 0.26443(14) 0.0360(6) Uani 1 1 d . . .
N5 N 0.2615(2) 0.6872(3) 0.27249(14) 0.0441(7) Uani 1 1 d . . .
C1 C 0.1999(3) 0.9861(3) 0.18386(19) 0.0441(8) Uani 1 1 d . . .
C2 C 0.2169(3) 1.0609(3) 0.2378(2) 0.0614(11) Uani 1 1 d . . .
H2A H 0.2645 1.0479 0.2808 0.074 Uiso 1 1 calc R . .
C3 C 0.1647(4) 1.1542(4) 0.2291(3) 0.0823(15) Uani 1 1 d . . .
H3A H 0.1779 1.2052 0.2660 0.099 Uiso 1 1 calc R . .
C4 C 0.0958(4) 1.1745(4) 0.1695(4) 0.0896(18) Uani 1 1 d . . .
H4A H 0.0609 1.2392 0.1643 0.108 Uiso 1 1 calc R . .
C5 C 0.0764(4) 1.1006(5) 0.1162(3) 0.0920(17) Uani 1 1 d . . .
H5A H 0.0269 1.1145 0.0743 0.110 Uiso 1 1 calc R . .
C6 C 0.1273(4) 1.0065(4) 0.1222(2) 0.0672(12) Uani 1 1 d . . .
H6A H 0.1132 0.9562 0.0848 0.081 Uiso 1 1 calc R . .
C7 C 0.2456(2) 0.6273(2) 0.06193(16) 0.0369(7) Uani 1 1 d . . .
C8 C 0.3435(2) 0.6595(2) 0.05900(15) 0.0333(6) Uani 1 1 d . . .
C9 C 0.3919(3) 0.6143(2) 0.00866(17) 0.0383(7) Uani 1 1 d . . .
H9A H 0.4593 0.6330 0.0083 0.046 Uiso 1 1 calc R . .
C10 C 0.3429(3) 0.5422(3) -0.04093(18) 0.0468(8) Uani 1 1 d . . .
H10A H 0.3764 0.5122 -0.0752 0.056 Uiso 1 1 calc R . .
C11 C 0.2455(3) 0.5144(3) -0.04009(19) 0.0535(9) Uani 1 1 d . . .
H11A H 0.2110 0.4669 -0.0749 0.064 Uiso 1 1 calc R . .
C12 C 0.1971(3) 0.5557(3) 0.01145(19) 0.0490(9) Uani 1 1 d . . .
H12A H 0.1304 0.5347 0.0122 0.059 Uiso 1 1 calc R . .
C13 C 0.0019(3) 0.6989(4) 0.0329(2) 0.0641(11) Uani 1 1 d . . .
H13A H 0.0123 0.7738 0.0265 0.096 Uiso 1 1 calc R . .
H13B H -0.0692 0.6858 0.0325 0.096 Uiso 1 1 calc R . .
H13C H 0.0220 0.6599 -0.0061 0.096 Uiso 1 1 calc R . .
C14 C 0.0394(3) 0.7409(4) 0.1887(2) 0.0678(12) Uani 1 1 d . . .
H14A H 0.0614 0.7099 0.2364 0.102 Uiso 1 1 calc R . .
H14B H -0.0338 0.7475 0.1780 0.102 Uiso 1 1 calc R . .
H14C H 0.0698 0.8102 0.1877 0.102 Uiso 1 1 calc R . .
C15 C 0.0471(3) 0.5174(4) 0.1397(2) 0.0694(13) Uani 1 1 d . . .
H15A H 0.0725 0.4699 0.1072 0.104 Uiso 1 1 calc R . .
H15B H -0.0259 0.5101 0.1327 0.104 Uiso 1 1 calc R . .
H15C H 0.0779 0.5000 0.1894 0.104 Uiso 1 1 calc R . .
C16 C 0.4698(3) 0.8514(3) -0.00029(19) 0.0511(9) Uani 1 1 d . . .
H16A H 0.4697 0.7897 -0.0308 0.077 Uiso 1 1 calc R . .
H16B H 0.5246 0.8982 -0.0061 0.077 Uiso 1 1 calc R . .
H16C H 0.4056 0.8882 -0.0142 0.077 Uiso 1 1 calc R . .
C17 C 0.4988(3) 0.9331(3) 0.1483(2) 0.0560(10) Uani 1 1 d . . .
H17A H 0.4318 0.9620 0.1470 0.084 Uiso 1 1 calc R . .
H17B H 0.5389 0.9835 0.1274 0.084 Uiso 1 1 calc R . .
H17C H 0.5316 0.9188 0.1980 0.084 Uiso 1 1 calc R . .
C18 C 0.6098(3) 0.7381(3) 0.1205(2) 0.0547(9) Uani 1 1 d . . .
H18A H 0.6242 0.7230 0.1720 0.082 Uiso 1 1 calc R . .
H18B H 0.6636 0.7816 0.1089 0.082 Uiso 1 1 calc R . .
H18C H 0.6057 0.6724 0.0936 0.082 Uiso 1 1 calc R . .
C19 C 0.4630(3) 0.8612(3) 0.30980(18) 0.0440(8) Uani 1 1 d . . .
H19A H 0.4185 0.9192 0.3052 0.053 Uiso 1 1 calc R . .
C20 C 0.5495(3) 0.8652(3) 0.36196(18) 0.0492(9) Uani 1 1 d . . .
H20A H 0.5632 0.9252 0.3918 0.059 Uiso 1 1 calc R . .
C21 C 0.6167(3) 0.7822(3) 0.37126(18) 0.0466(8) Uani 1 1 d . . .
C22 C 0.5900(3) 0.6969(3) 0.32662(18) 0.0447(8) Uani 1 1 d . . .
H22A H 0.6329 0.6376 0.3313 0.054 Uiso 1 1 calc R . .
C23 C 0.5030(2) 0.6967(3) 0.27589(17) 0.0401(7) Uani 1 1 d . . .
H23A H 0.4872 0.6360 0.2471 0.048 Uiso 1 1 calc R . .
C24 C 0.7121(3) 0.7845(4) 0.4275(2) 0.0689(12) Uani 1 1 d . . .
H24A H 0.6957 0.7942 0.4748 0.103 Uiso 1 1 calc R . .
H24B H 0.7544 0.8424 0.4176 0.103 Uiso 1 1 calc R . .
H24C H 0.7481 0.7184 0.4266 0.103 Uiso 1 1 calc R . .
C25 C 0.2397(3) 0.7369(4) 0.3315(2) 0.0651(12) Uani 1 1 d . . .
H25A H 0.2406 0.8112 0.3327 0.078 Uiso 1 1 calc R . .
C26 C 0.2168(4) 0.6846(6) 0.3883(2) 0.0924(19) Uani 1 1 d . . .
H26A H 0.2001 0.7226 0.4271 0.111 Uiso 1 1 calc R . .
C27 C 0.2176(4) 0.5761(7) 0.3900(3) 0.108(3) Uani 1 1 d . . .
C28 C 0.2413(3) 0.5262(5) 0.3322(3) 0.0886(18) Uani 1 1 d . . .
H28A H 0.2426 0.4519 0.3314 0.106 Uiso 1 1 calc R . .
C29 C 0.2635(3) 0.5814(3) 0.2750(2) 0.0581(10) Uani 1 1 d . . .
H29A H 0.2807 0.5438 0.2362 0.070 Uiso 1 1 calc R . .
C30 C 0.1954(5) 0.5160(8) 0.4543(4) 0.179(4) Uani 1 1 d . . .
H30A H 0.2308 0.4488 0.4586 0.269 Uiso 1 1 calc R . .
H30B H 0.1231 0.5037 0.4476 0.269 Uiso 1 1 calc R . .
H30C H 0.2183 0.5570 0.4981 0.269 Uiso 1 1 calc R . .

loop_
_atom_site_aniso_label
_atom_site_aniso_U_11
_atom_site_aniso_U_22
_atom_site_aniso_U_33
_atom_site_aniso_U_23
_atom_site_aniso_U_13
_atom_site_aniso_U_12
W 0.03137(7) 0.04246(8) 0.02837(7) -0.00347(5) 0.00583(5) -0.00452(5)
Si1 0.0357(5) 0.0687(7) 0.0377(5) 0.0032(5) 0.0032(4) -0.0147(5)
Si2 0.0343(5) 0.0346(4) 0.0363(5) -0.0003(4) 0.0089(4) -0.0038(4)
N1 0.0368(15) 0.0523(17) 0.0385(15) -0.0049(13) 0.0091(12) -0.0020(13)
N2 0.0371(15) 0.0509(17) 0.0285(13) -0.0011(11) 0.0050(11) -0.0101(12)
N3 0.0349(14) 0.0349(13) 0.0299(13) -0.0026(10) 0.0081(10) -0.0058(10)
N4 0.0343(14) 0.0445(15) 0.0298(13) -0.0073(11) 0.0082(11) -0.0053(11)
N5 0.0326(15) 0.068(2) 0.0293(14) 0.0038(13) 0.0019(11) -0.0074(13)
C1 0.0372(18) 0.052(2) 0.047(2) 0.0017(16) 0.0169(15) 0.0024(15)
C2 0.046(2) 0.065(3) 0.075(3) -0.017(2) 0.017(2) 0.0092(19)
C3 0.059(3) 0.073(3) 0.122(5) -0.022(3) 0.034(3) 0.013(2)
C4 0.077(4) 0.068(3) 0.139(5) 0.022(3) 0.055(4) 0.025(3)
C5 0.091(4) 0.104(4) 0.082(4) 0.043(3) 0.021(3) 0.036(3)
C6 0.082(3) 0.074(3) 0.046(2) 0.009(2) 0.014(2) 0.015(2)
C7 0.0405(18) 0.0410(17) 0.0280(15) 0.0007(13) 0.0043(13) -0.0074(14)
C8 0.0407(17) 0.0309(15) 0.0272(15) 0.0020(12) 0.0040(12) -0.0033(12)
C9 0.0465(19) 0.0359(17) 0.0331(16) 0.0016(13) 0.0098(14) -0.0028(14)
C10 0.063(2) 0.0452(19) 0.0349(18) -0.0048(15) 0.0156(16) -0.0046(17)
C11 0.070(3) 0.051(2) 0.0374(19) -0.0121(16) 0.0044(17) -0.0154(19)
C12 0.049(2) 0.056(2) 0.0410(19) -0.0068(16) 0.0068(16) -0.0173(17)
C13 0.051(2) 0.082(3) 0.054(2) 0.005(2) -0.0036(19) -0.006(2)
C14 0.036(2) 0.113(4) 0.057(3) -0.011(2) 0.0146(18) -0.010(2)
C15 0.052(2) 0.091(3) 0.061(3) 0.013(2) 0.002(2) -0.032(2)
C16 0.060(2) 0.048(2) 0.046(2) 0.0074(16) 0.0111(17) -0.0085(17)
C17 0.064(3) 0.046(2) 0.064(2) -0.0145(18) 0.026(2) -0.0204(18)
C18 0.039(2) 0.060(2) 0.064(3) 0.0065(19) 0.0092(18) 0.0035(17)
C19 0.043(2) 0.051(2) 0.0380(18) -0.0112(15) 0.0094(15) -0.0021(15)
C20 0.046(2) 0.065(2) 0.0370(18) -0.0192(17) 0.0095(15) -0.0099(17)
C21 0.0364(18) 0.073(2) 0.0317(17) -0.0070(16) 0.0088(14) -0.0064(17)
C22 0.0384(18) 0.054(2) 0.0410(19) 0.0004(16) 0.0070(15) 0.0005(15)
C23 0.0414(18) 0.0433(18) 0.0351(17) -0.0025(14) 0.0066(14) -0.0020(14)
C24 0.046(2) 0.107(4) 0.049(2) -0.016(2) -0.0028(18) -0.005(2)
C25 0.047(2) 0.113(4) 0.0351(19) -0.010(2) 0.0071(17) -0.014(2)
C26 0.052(3) 0.193(6) 0.034(2) 0.010(3) 0.0125(19) -0.008(4)
C27 0.048(3) 0.207(8) 0.071(4) 0.071(5) 0.014(2) -0.002(4)
C28 0.050(3) 0.119(4) 0.094(4) 0.067(3) 0.007(3) 0.003(3)
C29 0.039(2) 0.076(3) 0.056(2) 0.022(2) 0.0013(17) -0.0026(18)
C30 0.110(5) 0.327(12) 0.110(5) 0.134(7) 0.046(4) 0.013(7)

loop_
_atom_type_symbol
_atom_type_description
_atom_type_scat_dispersion_real
_atom_type_scat_dispersion_imag
_atom_type_scat_source
C C 0.0033 0.0016 'International Tables Vol C Tables 4.2.6.8 and 6.1.1.4'
H H 0.0000 0.0000 'International Tables Vol C Tables 4.2.6.8 and 6.1.1.4'
N N 0.0061 0.0033 'International Tables Vol C Tables 4.2.6.8 and 6.1.1.4'
Si Si 0.0817 0.0704 'International Tables Vol C Tables 4.2.6.8 and 6.1.1.4'
W W -0.8490 6.8722 'International Tables Vol C Tables 4.2.6.8 and 6.1.1.4'

loop_
_geom_angle_atom_site_label_1
_geom_angle_atom_site_label_2
_geom_angle_atom_site_label_3
_geom_angle
_geom_angle_site_symmetry_1
_geom_angle_site_symmetry_3
_geom_angle_publ_flag
N1 W N3 119.86(11) . . ?
N1 W N2 111.59(12) . . ?
N3 W N2 78.34(10) . . ?
N1 W N5 103.81(12) . . ?
N3 W N5 136.30(11) . . ?
N2 W N5 87.91(10) . . ?
N1 W N4 101.58(12) . . ?
N3 W N4 88.80(10) . . ?
N2 W N4 146.60(10) . . ?
N5 W N4 80.33(10) . . ?
N2 Si1 C14 112.04(16) . . ?
N2 Si1 C13 109.50(17) . . ?
C14 Si1 C13 105.0(2) . . ?
N2 Si1 C15 112.21(18) . . ?
C14 Si1 C15 107.6(2) . . ?
C13 Si1 C15 110.2(2) . . ?
N3 Si2 C17 111.07(14) . . ?
N3 Si2 C18 112.27(15) . . ?
C17 Si2 C18 107.94(19) . . ?
N3 Si2 C16 111.62(15) . . ?
C17 Si2 C16 105.18(18) . . ?
C18 Si2 C16 108.44(18) . . ?
C1 N1 W 169.7(3) . . ?
C7 N2 Si1 119.7(2) . . ?
C7 N2 W 115.66(19) . . ?
Si1 N2 W 124.03(14) . . ?
C8 N3 Si2 118.4(2) . . ?
C8 N3 W 115.54(19) . . ?
Si2 N3 W 124.58(13) . . ?
C23 N4 C19 115.1(3) . . ?
C23 N4 W 120.3(2) . . ?
C19 N4 W 124.4(2) . . ?
C29 N5 C25 116.0(3) . . ?
C29 N5 W 120.6(2) . . ?
C25 N5 W 123.1(3) . . ?
C2 C1 N1 120.7(3) . . ?
C2 C1 C6 118.5(4) . . ?
N1 C1 C6 120.8(3) . . ?
C3 C2 C1 120.1(4) . . ?
C4 C3 C2 121.5(5) . . ?
C3 C4 C5 119.3(5) . . ?
C4 C5 C6 121.3(5) . . ?
C5 C6 C1 119.3(5) . . ?
C12 C7 C8 119.0(3) . . ?
C12 C7 N2 126.1(3) . . ?
C8 C7 N2 114.9(3) . . ?
C9 C8 C7 119.3(3) . . ?
C9 C8 N3 125.5(3) . . ?
C7 C8 N3 115.1(3) . . ?
C10 C9 C8 120.9(3) . . ?
C11 C10 C9 119.6(3) . . ?
C10 C11 C12 120.4(3) . . ?
C11 C12 C7 120.7(3) . . ?
N4 C19 C20 123.5(3) . . ?
C19 C20 C21 120.5(3) . . ?
C22 C21 C20 116.0(3) . . ?
C22 C21 C24 122.2(4) . . ?
C20 C21 C24 121.7(3) . . ?
C23 C22 C21 121.1(3) . . ?
N4 C23 C22 123.6(3) . . ?
C26 C25 N5 123.0(5) . . ?
C25 C26 C27 120.5(5) . . ?
C28 C27 C26 116.8(5) . . ?
C28 C27 C30 121.9(8) . . ?
C26 C27 C30 121.3(7) . . ?
C27 C28 C29 121.5(6) . . ?
N5 C29 C28 122.2(5) . . ?

loop_
_geom_bond_atom_site_label_1
_geom_bond_atom_site_label_2
_geom_bond_distance
_geom_bond_site_symmetry_2
_geom_bond_publ_flag
W N1 1.753(3) . ?
W N3 2.060(2) . ?
W N2 2.062(3) . ?
W N5 2.083(3) . ?
W N4 2.109(3) . ?
Si1 N2 1.754(3) . ?
Si1 C14 1.863(4) . ?
Si1 C13 1.865(4) . ?
Si1 C15 1.872(4) . ?
Si2 N3 1.761(3) . ?
Si2 C17 1.858(4) . ?
Si2 C18 1.872(4) . ?
Si2 C16 1.877(4) . ?
N1 C1 1.390(4) . ?
N2 C7 1.413(4) . ?
N3 C8 1.413(4) . ?
N4 C23 1.359(4) . ?
N4 C19 1.365(4) . ?
N5 C29 1.354(5) . ?
N5 C25 1.376(5) . ?
C1 C2 1.389(5) . ?
C1 C6 1.398(5) . ?
C2 C3 1.381(6) . ?
C3 C4 1.343(8) . ?
C4 C5 1.373(8) . ?
C5 C6 1.383(7) . ?
C7 C12 1.393(4) . ?
C7 C8 1.407(4) . ?
C8 C9 1.394(4) . ?
C9 C10 1.390(5) . ?
C10 C11 1.376(5) . ?
C11 C12 1.392(5) . ?
C19 C20 1.378(5) . ?
C20 C21 1.390(5) . ?
C21 C22 1.385(5) . ?
C21 C24 1.506(5) . ?
C22 C23 1.369(5) . ?
C25 C26 1.362(6) . ?
C26 C27 1.389(9) . ?
C27 C28 1.366(9) . ?
C27 C30 1.527(7) . ?
C28 C29 1.382(5) . ?
